data_7206856
loop_
_publ_author_name
'Lari, Alberth'
'Pitak, Mateusz B.'
'Coles, Simon J.'
'Bresco, Emma'
'Belser, Peter'
'Beyeler, Andreas'
'Pilkington, Melanie'
'Wallis, John D.'

_publ_section_title
;
 The use of the triptycene framework for observing O&#x22EF;C&#xE001;O
 molecular interactions
;
_journal_issue 23
_journal_name_full CrystEngComm
_journal_page_first 6978
_journal_paper_doi 10.1039/c1ce05955f
_journal_volume 13
_journal_year 2011
_chemical_formula_sum 'C11 H8 O2'
_chemical_formula_weight 172.17
_chemical_name_systematic
;
1-hydroxynaphthalene-8-carbaldehyde cpd 15
;
_space_group_IT_number 14
_symmetry_cell_setting monoclinic
_symmetry_space_group_name_Hall '-P 2ybc'
_symmetry_space_group_name_H-M 'P 1 21/c 1'
_atom_sites_solution_hydrogens geom
_atom_sites_solution_primary direct
_atom_sites_solution_secondary difmap
_audit_creation_method SHELXL-97
_cell_angle_alpha 90.00
_cell_angle_beta 91.699(4)
_cell_angle_gamma 90.00
_cell_formula_units_Z 8
_cell_length_a 7.1576(5)
_cell_length_b 29.301(3)
_cell_length_c 7.6537(7)
_cell_measurement_reflns_used 57223
_cell_measurement_temperature 120(2)
_cell_measurement_theta_max 27.48
_cell_measurement_theta_min 2.91
_cell_volume 1604.5(2)
_computing_cell_refinement 'DENZO (Otwinowski & Minor, 1997) & COLLECT (Hooft, R.W.W., 1998)'
_computing_data_collection 'COLLECT (Hooft, R.W.W., 1998)'
_computing_data_reduction 'DENZO (Otwinowski & Minor, 1997) & COLLECT (Hooft, R.W.W., 1998)'
_computing_structure_refinement 'SHELXL-97 (Sheldrick, 1997)'
_computing_structure_solution 'SHELXS-97 (Sheldrick, 1990)'
_diffrn_ambient_temperature 120(2)
_diffrn_detector_area_resol_mean '4096x4096pixels / 62x62mm'
_diffrn_measured_fraction_theta_full 0.996
_diffrn_measured_fraction_theta_max 0.996
_diffrn_measurement_device_type
;
Bruker-Nonius APEX II CCD camera on \k-goniostat
;
_diffrn_measurement_method '\f & \w scans'
_diffrn_radiation_monochromator '10cm confocal mirrors'
_diffrn_radiation_source 'Bruker-Nonius FR591 rotating anode'
_diffrn_radiation_type MoK\a
_diffrn_radiation_wavelength 0.71073
_diffrn_reflns_av_R_equivalents 0.0580
_diffrn_reflns_av_sigmaI/netI 0.0361
_diffrn_reflns_limit_h_max 8
_diffrn_reflns_limit_h_min -8
_diffrn_reflns_limit_k_max 34
_diffrn_reflns_limit_k_min -34
_diffrn_reflns_limit_l_max 9
_diffrn_reflns_limit_l_min -9
_diffrn_reflns_number 20119
_diffrn_reflns_theta_full 25.00
_diffrn_reflns_theta_max 25.00
_diffrn_reflns_theta_min 2.93
_exptl_absorpt_coefficient_mu 0.098
_exptl_absorpt_correction_T_max 0.75
_exptl_absorpt_correction_T_min 0.64
_exptl_absorpt_correction_type multi-scan
_exptl_absorpt_process_details 'SADABS 2007/2 (Sheldrick, G.M., 2007)'
_exptl_crystal_colour orange
_exptl_crystal_density_diffrn 1.426
_exptl_crystal_density_method 'not measured'
_exptl_crystal_description block
_exptl_crystal_F_000 720
_exptl_crystal_size_max 0.07
_exptl_crystal_size_mid 0.07
_exptl_crystal_size_min 0.05
_refine_diff_density_max 0.573
_refine_diff_density_min -0.298
_refine_diff_density_rms 0.082
_refine_ls_extinction_method none
_refine_ls_goodness_of_fit_ref 1.168
_refine_ls_hydrogen_treatment constr
_refine_ls_matrix_type full
_refine_ls_number_parameters 235
_refine_ls_number_reflns 2813
_refine_ls_number_restraints 0
_refine_ls_restrained_S_all 1.168
_refine_ls_R_factor_all 0.1060
_refine_ls_R_factor_gt 0.0950
_refine_ls_shift/su_max 0.000
_refine_ls_shift/su_mean 0.000
_refine_ls_structure_factor_coef Fsqd
_refine_ls_weighting_details 'calc w=1/[\s^2^(Fo^2^)+(0.0916P)^2^+4.1445P] where P=(Fo^2^+2Fc^2^)/3'
_refine_ls_weighting_scheme calc
_refine_ls_wR_factor_gt 0.2343
_refine_ls_wR_factor_ref 0.2426
_reflns_number_gt 2442
_reflns_number_total 2813
_reflns_threshold_expression >2sigma(I)
_cod_data_source_file c1ce05955f.txt
_cod_data_source_block c:\spanis~1\matuesz\solution\p21c
_cod_original_sg_symbol_H-M P21/c
_cod_database_code 7206856

loop_
_symmetry_equiv_pos_as_xyz
'x, y, z'
'-x, y+1/2, -z+1/2'
'-x, -y, -z'
'x, -y-1/2, z-1/2'

loop_
_atom_site_label
_atom_site_type_symbol
_atom_site_fract_x
_atom_site_fract_y
_atom_site_fract_z
_atom_site_U_iso_or_equiv
_atom_site_adp_type
_atom_site_occupancy
_atom_site_symmetry_multiplicity
_atom_site_calc_flag
_atom_site_refinement_flags
O1A O 1.0371(4) 0.21386(12) -0.1124(4) 0.0450(8) Uani 1 1 d .
H1A H 1.0357 0.2425 -0.1144 0.054 Uiso 1 1 calc R
O1B O 0.3819(4) -0.02756(10) 0.7697(4) 0.0370(8) Uani 1 1 d .
H1B H 0.3615 -0.0472 0.6915 0.044 Uiso 1 1 calc R
O2A O 1.0246(5) 0.29971(11) -0.0928(4) 0.0469(9) Uani 1 1 d .
O2B O 0.3255(5) -0.08376(10) 0.5207(4) 0.0436(8) Uani 1 1 d .
C1A C 0.8835(5) 0.19845(14) -0.0331(5) 0.0297(9) Uani 1 1 d .
C1B C 0.3314(5) 0.01367(14) 0.7096(5) 0.0289(9) Uani 1 1 d .
C2A C 0.8719(6) 0.15156(14) -0.0229(6) 0.0338(10) Uani 1 1 d .
H2A H 0.9690 0.1336 -0.0699 0.041 Uiso 1 1 calc R
C2B C 0.3567(5) 0.04928(14) 0.8243(5) 0.0298(9) Uani 1 1 d .
H2B H 0.4095 0.0432 0.9373 0.036 Uiso 1 1 calc R
C3A C 0.7231(6) 0.12966(14) 0.0537(6) 0.0363(10) Uani 1 1 d .
H3A H 0.7204 0.0973 0.0607 0.044 Uiso 1 1 calc R
C3B C 0.3078(6) 0.09403(16) 0.7809(6) 0.0379(10) Uani 1 1 d .
H3B H 0.3270 0.1178 0.8640 0.046 Uiso 1 1 calc R
C4A C 0.5794(6) 0.15501(15) 0.1193(6) 0.0371(10) Uani 1 1 d .
H4A H 0.4780 0.1401 0.1728 0.045 Uiso 1 1 calc R
C4B C 0.2321(6) 0.10389(14) 0.6185(6) 0.0353(10) Uani 1 1 d .
H4B H 0.1967 0.1342 0.5892 0.042 Uiso 1 1 calc R
C5A C 0.4313(6) 0.22768(17) 0.1732(6) 0.0393(11) Uani 1 1 d .
H5A H 0.3296 0.2118 0.2222 0.047 Uiso 1 1 calc R
C5B C 0.1315(5) 0.08014(15) 0.3268(6) 0.0332(10) Uani 1 1 d .
H5B H 0.0993 0.1110 0.3020 0.040 Uiso 1 1 calc R
C6A C 0.4289(6) 0.27619(17) 0.1670(6) 0.0402(11) Uani 1 1 d .
H6A H 0.3257 0.2927 0.2098 0.048 Uiso 1 1 calc R
C6B C 0.1046(6) 0.04822(15) 0.2019(5) 0.0331(9) Uani 1 1 d .
H6B H 0.0531 0.0565 0.0905 0.040 Uiso 1 1 calc R
C7A C 0.5780(6) 0.29878(14) 0.0984(5) 0.0341(10) Uani 1 1 d .
H7A H 0.5766 0.3312 0.0960 0.041 Uiso 1 1 calc R
C7B C 0.1531(6) 0.00260(16) 0.2373(6) 0.0365(10) Uani 1 1 d .
H7B H 0.1352 -0.0195 0.1474 0.044 Uiso 1 1 calc R
C8A C 0.7318(6) 0.27586(13) 0.0320(5) 0.0285(9) Uani 1 1 d .
C8B C 0.2255(5) -0.01138(14) 0.3971(5) 0.0299(9) Uani 1 1 d .
C9A C 0.5822(6) 0.20279(14) 0.1076(5) 0.0319(9) Uani 1 1 d .
C9B C 0.2076(5) 0.06857(13) 0.4965(5) 0.0276(9) Uani 1 1 d .
C10A C 0.7376(5) 0.22608(13) 0.0330(5) 0.0261(9) Uani 1 1 d .
C10B C 0.2553(5) 0.02221(13) 0.5338(5) 0.0255(8) Uani 1 1 d .
C11A C 0.8719(6) 0.30707(15) -0.0278(6) 0.0342(10) Uani 1 1 d .
H11A H 0.8416 0.3384 -0.0151 0.041 Uiso 1 1 calc R
C11B C 0.2628(6) -0.06054(15) 0.4017(6) 0.0362(10) Uani 1 1 d .
H11B H 0.2336 -0.0765 0.2964 0.043 Uiso 1 1 calc R

loop_
_atom_site_aniso_label
_atom_site_aniso_U_11
_atom_site_aniso_U_22
_atom_site_aniso_U_33
_atom_site_aniso_U_23
_atom_site_aniso_U_13
_atom_site_aniso_U_12
O1A 0.0343(17) 0.0450(19) 0.056(2) 0.0048(15) 0.0099(15) -0.0027(14)
O1B 0.0394(17) 0.0322(16) 0.0391(17) 0.0089(13) -0.0016(13) -0.0026(13)
O2A 0.0431(19) 0.047(2) 0.050(2) 0.0023(15) 0.0041(15) -0.0053(15)
O2B 0.0470(19) 0.0285(16) 0.056(2) 0.0047(15) 0.0096(15) -0.0011(14)
C1A 0.027(2) 0.029(2) 0.032(2) 0.0023(17) -0.0018(16) -0.0039(16)
C1B 0.0197(19) 0.032(2) 0.035(2) 0.0051(17) 0.0034(16) 0.0009(16)
C2A 0.036(2) 0.029(2) 0.037(2) 0.0001(18) 0.0018(18) 0.0058(18)
C2B 0.029(2) 0.038(2) 0.023(2) -0.0022(17) -0.0006(16) 0.0017(17)
C3A 0.043(3) 0.021(2) 0.045(3) 0.0024(18) -0.001(2) -0.0042(18)
C3B 0.030(2) 0.041(3) 0.043(3) -0.011(2) 0.0002(18) 0.0041(18)
C4A 0.036(2) 0.035(2) 0.040(2) 0.0073(19) -0.0007(19) -0.0103(19)
C4B 0.034(2) 0.027(2) 0.045(3) -0.0025(18) -0.0005(19) 0.0032(17)
C5A 0.025(2) 0.058(3) 0.035(2) 0.003(2) -0.0024(18) 0.003(2)
C5B 0.024(2) 0.036(2) 0.039(2) 0.0022(19) 0.0017(17) 0.0056(17)
C6A 0.026(2) 0.057(3) 0.038(2) -0.002(2) -0.0005(18) 0.001(2)
C6B 0.029(2) 0.042(2) 0.028(2) 0.0015(18) -0.0032(16) 0.0058(18)
C7A 0.040(2) 0.028(2) 0.033(2) -0.0010(17) -0.0088(18) 0.0009(18)
C7B 0.026(2) 0.053(3) 0.031(2) -0.001(2) 0.0011(17) 0.0025(19)
C8A 0.034(2) 0.026(2) 0.024(2) 0.0005(15) -0.0085(16) 0.0016(16)
C8B 0.025(2) 0.030(2) 0.036(2) -0.0005(17) 0.0030(16) -0.0009(16)
C9A 0.032(2) 0.033(2) 0.030(2) 0.0046(17) -0.0059(17) -0.0026(17)
C9B 0.0226(19) 0.026(2) 0.034(2) 0.0016(16) 0.0051(16) 0.0020(15)
C10A 0.028(2) 0.024(2) 0.026(2) 0.0014(15) -0.0065(15) -0.0002(16)
C10B 0.0203(18) 0.0242(19) 0.032(2) 0.0001(16) 0.0064(15) -0.0014(15)
C11A 0.033(2) 0.034(2) 0.036(2) 0.0029(18) -0.0028(18) 0.0002(18)
C11B 0.029(2) 0.033(2) 0.047(3) -0.004(2) 0.0045(19) 0.0004(18)

loop_
_atom_type_symbol
_atom_type_description
_atom_type_scat_dispersion_real
_atom_type_scat_dispersion_imag
_atom_type_scat_source
C C 0.0033 0.0016 'International Tables Vol C Tables 4.2.6.8 and 6.1.1.4'
H H 0.0000 0.0000 'International Tables Vol C Tables 4.2.6.8 and 6.1.1.4'
O O 0.0106 0.0060 'International Tables Vol C Tables 4.2.6.8 and 6.1.1.4'

loop_
_geom_angle_atom_site_label_1
_geom_angle_atom_site_label_2
_geom_angle_atom_site_label_3
_geom_angle
O1A C1A C2A 114.2(4)
O1A C1A C10A 125.8(4)
C2A C1A C10A 120.0(4)
O1B C1B C2B 115.9(4)
O1B C1B C10B 124.2(4)
C2B C1B C10B 119.9(4)
C1A C2A C3A 122.2(4)
C1B C2B C3B 122.3(4)
C4A C3A C2A 119.7(4)
C4B C3B C2B 120.2(4)
C3A C4A C9A 120.2(4)
C3B C4B C9B 119.1(4)
C9A C5A C6A 121.0(4)
C6B C5B C9B 121.4(4)
C7A C6A C5A 119.1(4)
C5B C6B C7B 119.6(4)
C6A C7A C8A 122.5(4)
C8B C7B C6B 122.6(4)
C7A C8A C11A 111.9(4)
C7A C8A C10A 120.1(4)
C11A C8A C10A 128.0(4)
C7B C8B C10B 118.9(4)
C7B C8B C11B 112.2(4)
C10B C8B C11B 128.9(4)
C4A C9A C5A 118.8(4)
C4A C9A C10A 120.8(4)
C5A C9A C10A 120.4(4)
C4B C9B C10B 123.0(4)
C4B C9B C5B 117.7(4)
C10B C9B C5B 119.2(4)
C1A C10A C9A 117.1(4)
C1A C10A C8A 125.9(4)
C9A C10A C8A 117.0(4)
C9B C10B C8B 118.2(4)
C9B C10B C1B 115.4(3)
C8B C10B C1B 126.4(4)
O2A C11A C8A 130.5(4)
O2B C11B C8B 129.3(4)

loop_
_geom_bond_atom_site_label_1
_geom_bond_atom_site_label_2
_geom_bond_distance
O1A C1A 1.349(5)
O1B C1B 1.339(5)
O2A C11A 1.233(5)
O2B C11B 1.212(5)
C1A C2A 1.379(6)
C1A C10A 1.426(6)
C1B C2B 1.372(6)
C1B C10B 1.458(6)
C2A C3A 1.388(6)
C2B C3B 1.395(6)
C3A C4A 1.375(6)
C3B C4B 1.371(6)
C4A C9A 1.403(6)
C4B C9B 1.401(6)
C5A C9A 1.408(6)
C5A C6A 1.422(7)
C5B C6B 1.348(6)
C5B C9B 1.434(6)
C6A C7A 1.373(6)
C6B C7B 1.405(6)
C7A C8A 1.398(6)
C7B C8B 1.377(6)
C8A C11A 1.442(6)
C8A C10A 1.459(5)
C8B C10B 1.448(6)
C8B C11B 1.465(6)
C9A C10A 1.437(6)
C9B C10B 1.427(5)
